data_7156648
loop_
_publ_author_name
'Calatrava-P\'erez, Elena'
'Delente, Jason M.'
'Shanmugaraju, Sankarasekaran'
'Hawes, Chris S.'
'Williams, Clive D.'
'Gunnlaugsson, Thorfinnur'
'Scanlan, Eoin M.'

_publ_section_title
;
 Glycosylated naphthalimides and naphthalimide Tr\"oger's bases as
 fluorescent aggregation probes for Con A.
;
_journal_issue 8
_journal_name_full 'Organic &amp; biomolecular chemistry'
_journal_page_first 2116
_journal_page_last 2125
_journal_paper_doi 10.1039/c8ob02980f
_journal_volume 17
_journal_year 2019
_chemical_absolute_configuration unk
_chemical_formula_moiety '2(C18 H17 N5 O3), 0.5(H2 O)'
_chemical_formula_sum 'C36 H35 N10 O6.5'
_chemical_formula_weight 711.74
_space_group_crystal_system orthorhombic
_space_group_IT_number 18
_space_group_name_Hall 'P 2 2ab'
_space_group_name_H-M_alt 'P 21 21 2'
_symmetry_space_group_name_Hall 'P 2 2ab'
_symmetry_space_group_name_H-M 'P 21 21 2'
_atom_sites_solution_hydrogens mixed
_atom_sites_solution_primary dual
_audit_creation_date 2017-07-24
_audit_creation_method
;
Olex2 1.2
(compiled 2017.03.28 svn.r3405 for OlexSys, GUI svn.r5337)
;
_audit_update_record
;
2018-09-07 deposited with the CCDC.
2018-12-20 downloaded from the CCDC.
;
_cell_angle_alpha 90
_cell_angle_beta 90
_cell_angle_gamma 90
_cell_formula_units_Z 4
_cell_length_a 17.0714(12)
_cell_length_b 27.849(2)
_cell_length_c 6.8249(3)
_cell_measurement_reflns_used 3070
_cell_measurement_temperature 100(2)
_cell_measurement_theta_max 67.10
_cell_measurement_theta_min 3.174
_cell_volume 3244.7(4)
_computing_cell_refinement 'SAINT v8.37A (Bruker, 2015)'
_computing_data_reduction 'SAINT v8.37A (Bruker, 2015)'
_computing_molecular_graphics 'Olex2 (Dolomanov et al., 2009)'
_computing_publication_material 'Olex2 (Dolomanov et al., 2009)'
_computing_structure_refinement 'ShelXL (Sheldrick, 2015)'
_computing_structure_solution 'XT (Sheldrick, 2015)'
_diffrn_ambient_temperature 100.0
_diffrn_detector 'Bruker APEX2 area detector'
_diffrn_detector_area_resol_mean 8
_diffrn_detector_type 'CCD area detector'
_diffrn_measured_fraction_theta_full 1.000
_diffrn_measured_fraction_theta_max 0.995
_diffrn_measurement_device 'three-circle diffractometer'
_diffrn_measurement_device_type 'Bruker APEX-II CCD'
_diffrn_measurement_method '\w and \f scans'
_diffrn_radiation_monochromator graphite
_diffrn_radiation_probe x-ray
_diffrn_radiation_type CuK\a
_diffrn_radiation_wavelength 1.54178
_diffrn_reflns_av_R_equivalents 0.0536
_diffrn_reflns_av_unetI/netI 0.0544
_diffrn_reflns_Laue_measured_fraction_full 1.000
_diffrn_reflns_Laue_measured_fraction_max 0.995
_diffrn_reflns_limit_h_max 17
_diffrn_reflns_limit_h_min -20
_diffrn_reflns_limit_k_max 33
_diffrn_reflns_limit_k_min -33
_diffrn_reflns_limit_l_max 7
_diffrn_reflns_limit_l_min -8
_diffrn_reflns_number 21933
_diffrn_reflns_point_group_measured_fraction_full 1.000
_diffrn_reflns_point_group_measured_fraction_max 0.996
_diffrn_reflns_theta_full 67.679
_diffrn_reflns_theta_max 68.524
_diffrn_reflns_theta_min 3.036
_diffrn_source 'sealed tube'
_diffrn_source_type 'Incoatec I\ms'
_diffrn_standards_number 0
_exptl_absorpt_coefficient_mu 0.859
_exptl_absorpt_correction_T_max 0.7531
_exptl_absorpt_correction_T_min 0.5988
_exptl_absorpt_correction_type multi-scan
_exptl_absorpt_process_details
'SADABS-2016/2 (Bruker,2016/2) was used for absorption correction. wR2(int) was 0.1261 before and 0.0758 after correction. The Ratio of minimum to maximum transmission is 0.7951. The \l/2 correction factor is Not present.'
_exptl_crystal_colour orange
_exptl_crystal_colour_primary orange
_exptl_crystal_density_diffrn 1.457
_exptl_crystal_description rod
_exptl_crystal_F_000 1492
_exptl_crystal_size_max 0.35
_exptl_crystal_size_mid 0.04
_exptl_crystal_size_min 0.03
_refine_diff_density_max 0.395
_refine_diff_density_min -0.239
_refine_diff_density_rms 0.089
_refine_ls_abs_structure_details
;
 Refined as an inversion twin.
;
_refine_ls_abs_structure_Flack 0.5(6)
_refine_ls_extinction_method none
_refine_ls_goodness_of_fit_ref 1.082
_refine_ls_hydrogen_treatment constr
_refine_ls_matrix_type full
_refine_ls_number_parameters 730
_refine_ls_number_reflns 5941
_refine_ls_number_restraints 452
_refine_ls_restrained_S_all 1.088
_refine_ls_R_factor_all 0.0924
_refine_ls_R_factor_gt 0.0754
_refine_ls_shift/su_max 0.000
_refine_ls_shift/su_mean 0.000
_refine_ls_structure_factor_coef Fsqd
_refine_ls_weighting_details 'w=1/[\s^2^(Fo^2^)+(0.1250P)^2^+0.3800P] where P=(Fo^2^+2Fc^2^)/3'
_refine_ls_weighting_scheme calc
_refine_ls_wR_factor_gt 0.1873
_refine_ls_wR_factor_ref 0.2039
_reflns_Friedel_coverage 0.747
_reflns_Friedel_fraction_full 1.000
_reflns_Friedel_fraction_max 0.997
_reflns_number_gt 4626
_reflns_number_total 5941
_reflns_threshold_expression 'I > 2\s(I)'
_cod_data_source_file c8ob02980f2.cif
_cod_data_source_block 7
_cod_depositor_comments 'Adding full bibliography for 7156648.cif.'
_cod_original_formula_sum 'C36 H35 N10 O6.50'
_cod_database_code 7156648
_shelx_shelxl_version_number 2014/7
_shelx_space_group_comment
;
The symmetry employed for this shelxl refinement is uniquely defined
by the following loop, which should always be used as a source of
symmetry information in preference to the above space-group names.
They are only intended as comments.
;
_shelx_estimated_absorpt_t_max 0.975
_shelx_estimated_absorpt_t_min 0.753
_olex2_refinement_description
;
1. Twinned data refinement
 Scales: 0.5(6)
 0.5(6)
2. Fixed Uiso
 At 1.2 times of:
  All C(H) groups, All C(H,H) groups, All N(H,H) groups
 At 1.5 times of:
  All O(H) groups, All O(H,H) groups
3. Restrained distances
 H7B-O6A_$1
 2 with sigma of 0.02
 H7A-O6A
 1.994 with sigma of 0.01
 H1A-O7
 2.2 with sigma of 0.02
 C26-C27 \\sim C28-C27 \\sim C28-C29 \\sim C30-C29 \\sim C31-C30 \\sim C26-C31
\\sim C31-C35 \\sim C34-C35
 \\sim C34-C33 \\sim C33-C32 \\sim C30-C32
 with sigma of 0.02
 C17A-C16A \\sim C17A-C13A \\sim C12A-C13A \\sim C12A-C14A \\sim C15A-C14A
\\sim C15A-C16A
 with sigma of 0.02
 C13-C17 \\sim C12-C13 \\sim C14-C12 \\sim C14-C15 \\sim C16-C17 \\sim C16-C15
 with sigma of 0.02
 C8-C13 \\sim C9-C8 \\sim C9-C10 \\sim C10-C11 \\sim C11-C12 \\sim C12-C13
 with sigma of 0.02
 C12A-C13A \\sim C8-C13A \\sim C8-C9A \\sim C10A-C9A \\sim C11A-C12A \\sim
C10A-C11A
 with sigma of 0.02
 C26A-C31A \\sim C26A-C27A \\sim C28A-C27A \\sim C29A-C28A \\sim C30A-C32A
\\sim C30A-C29A \\sim C31A-
 C30A \\sim C35A-C31A \\sim C34A-C35A \\sim C34A-C33A \\sim C32A-C33A
 with sigma of 0.02
 C35A-C36A \\sim C26A-C25A
 with sigma of 0.02
4. Uiso/Uaniso restraints and constraints
Uanis(C32) = Uanis(C33A)
Uanis(C28) = Uanis(C29A)
Uanis(C25) = Uanis(C25A)
Uanis(C36) = Uanis(C36A)
Uanis(O3) = Uanis(O3A)
5. Rigid body (RIGU) restrains
 C9A, C10A, C11A, C12A, C13A, C14A, C15A, C16A, C17A
 with sigma for 1-2 distances of 0.002 and sigma for 1-3 distances of 0.002
 C9, C10, C11, C12, C13, C14, C15, C16, C17
 with sigma for 1-2 distances of 0.002 and sigma for 1-3 distances of 0.002
 O3, C17, C18
 with sigma for 1-2 distances of 0.002 and sigma for 1-3 distances of 0.002
 O3A, C17A, C18A
 with sigma for 1-2 distances of 0.002 and sigma for 1-3 distances of 0.002
 O1A, C1A, C2A, C3A
 with sigma for 1-2 distances of 0.002 and sigma for 1-3 distances of 0.002
 O1, C1, C2, C3
 with sigma for 1-2 distances of 0.002 and sigma for 1-3 distances of 0.002
 C30A, C31A, C32A, C33A, C34A, C35A
 with sigma for 1-2 distances of 0.002 and sigma for 1-3 distances of 0.002
 N1, N2, N3, C4, C5
 with sigma for 1-2 distances of 0.002 and sigma for 1-3 distances of 0.002
6. Others
 Fixed Sof: O1(0.6667) H1(0.6667) O1A(0.33333) H1A(0.33333) O3(0.5) O3A(0.5)
 N5(0.33333) H5A(0.33333) H5B(0.33333) N5A(0.6667) H5AA(0.6667) H5AB(0.6667)
 C1(0.6667) H1B(0.6667) H1C(0.6667) C1A(0.33333) H1AA(0.33333) H1AB(0.33333)
 C2(0.6667) H2A(0.6667) H2B(0.6667) C2A(0.33333) H2AA(0.33333) H2AB(0.33333)
 C3(0.6667) H3A(0.6667) H3B(0.6667) C3A(0.33333) H3AA(0.33333) H3AB(0.33333)
 C9(0.5) H9(0.5) C9A(0.5) H9A(0.5) C10(0.5) H10(0.5) C10A(0.5) H10A(0.5)
 C11(0.5) C11A(0.5) H11A(0.5) C12(0.5) C12A(0.5) C13(0.5) C13A(0.5) C14(0.5)
 H14(0.5) C14A(0.5) C15(0.5) H15(0.5) C15A(0.5) H15A(0.5) C16(0.5) H16(0.5)
 C16A(0.5) H16A(0.5) C17(0.5) C17A(0.5) C18(0.5) C18A(0.5) O5(0.6667)
 O5A(0.33333) O6(0.6667) O6A(0.33333) N10(0.6667) H10B(0.6667) H10C(0.6667)
 N10A(0.33333) H10D(0.33333) H10E(0.33333) C25(0.6667) C25A(0.33333)
 C26(0.6667) C26A(0.33333) C27(0.6667) H27(0.6667) C27A(0.33333) H27A(0.33333)
 C28(0.6667) H28(0.6667) C28A(0.33333) H28A(0.33333) C29(0.6667) C29A(0.33333)
 H29A(0.33333) C30(0.6667) C30A(0.33333) C31(0.6667) C31A(0.33333) C32(0.6667)
 H32(0.6667) C32A(0.33333) C33(0.6667) H33(0.6667) C33A(0.33333) H33A(0.33333)
 C34(0.6667) H34(0.6667) C34A(0.33333) H34A(0.33333) C35(0.6667) C35A(0.33333)
 C36(0.6667) C36A(0.33333) H7A(0.5) H7B(0.5)
7.a Free rotating group:
 O7(H7A,H7B)
7.b Secondary CH2 refined with riding coordinates:
 C1(H1B,H1C), C1A(H1AA,H1AB), C2(H2A,H2B), C2A(H2AA,H2AB), C3(H3A,H3B),
 C3A(H3AA,H3AB), C6(H6A,H6B), C19(H19A,H19B), C20(H20A,H20B), C21(H21A,H21B),
 C24(H24A,H24B)
7.c Aromatic/amide H refined with riding coordinates:
 C4(H4), C9(H9), C9A(H9A), C10(H10), C10A(H10A), C11A(H11A), C14(H14),
 C15(H15), C15A(H15A), C16(H16), C16A(H16A), C22(H22), C27(H27), C27A(H27A),
 C28(H28), C28A(H28A), C29A(H29A), C32(H32), C33(H33), C33A(H33A), C34(H34),
 C34A(H34A)
7.d X=CH2 refined with riding coordinates:
 N5(H5A,H5B), N5A(H5AA,H5AB), N10(H10B,H10C), N10A(H10D,H10E)
7.e Idealised tetrahedral OH refined as rotating group:
 O1(H1), O1A(H1A), O4(H4A)
;
_olex2_submission_special_instructions 'No special instructions were received'

loop_
_space_group_symop_operation_xyz
'x, y, z'
'-x, -y, z'
'-x+1/2, y+1/2, -z'
'x+1/2, -y+1/2, -z'

loop_
_atom_site_label
_atom_site_type_symbol
_atom_site_fract_x
_atom_site_fract_y
_atom_site_fract_z
_atom_site_U_iso_or_equiv
_atom_site_adp_type
_atom_site_occupancy
_atom_site_site_symmetry_order
_atom_site_calc_flag
_atom_site_refinement_flags_posn
_atom_site_refinement_flags_adp
_atom_site_refinement_flags_occupancy
_atom_site_disorder_assembly
_atom_site_disorder_group
O1 O 0.5907(4) 0.4339(3) 0.4870(11) 0.0626(17) Uani 0.6667 1 d . U . A 1
H1 H 0.5650 0.4521 0.4128 0.094 Uiso 0.6667 1 calc GR . . A 1
O1A O 0.5802(13) 0.4388(8) 0.595(4) 0.091(6) Uani 0.3333 1 d . U . B 2
H1A H 0.5458 0.4469 0.5131 0.137 Uiso 0.3333 1 calc DGR . . B 2
O2 O 0.7809(2) 0.31908(16) 1.4429(6) 0.0622(10) Uani 1 1 d . . . . .
O3 O 1.0327(14) 0.3721(5) 1.379(4) 0.057(3) Uani 0.5 1 d . U . C 1
O3A O 1.0190(13) 0.3850(5) 1.386(4) 0.057(3) Uani 0.5 1 d . U . C 2
N1 N 0.7673(3) 0.44568(19) 1.0283(9) 0.0719(14) Uani 1 1 d . U . . .
N2 N 0.8410(3) 0.4456(2) 0.9597(8) 0.0691(13) Uani 1 1 d . U . . .
N3 N 0.8857(3) 0.42844(17) 1.0983(7) 0.0572(11) Uani 1 1 d . U . . .
N4 N 0.9041(3) 0.34799(15) 1.4177(6) 0.0464(9) Uani 1 1 d . . . . .
N5 N 0.9418(6) 0.1164(4) 1.4400(18) 0.040(2) Uani 0.3333 1 d . . . C 1
H5A H 0.9039 0.0952 1.4521 0.048 Uiso 0.3333 1 calc R . . C 1
H5B H 0.9909 0.1069 1.4354 0.048 Uiso 0.3333 1 calc R . . C 1
N5A N 1.1265(5) 0.1645(3) 1.3907(16) 0.078(2) Uani 0.6667 1 d . . . C 2
H5AA H 1.1779 0.1629 1.3827 0.094 Uiso 0.6667 1 calc R . . C 2
H5AB H 1.0988 0.1381 1.4028 0.094 Uiso 0.6667 1 calc R . . C 2
C1 C 0.6025(7) 0.4573(4) 0.6735(18) 0.062(2) Uani 0.6667 1 d . U . A 1
H1B H 0.5577 0.4506 0.7614 0.075 Uiso 0.6667 1 calc R . . A 1
H1C H 0.6065 0.4924 0.6549 0.075 Uiso 0.6667 1 calc R . . A 1
C1A C 0.5741(13) 0.4686(8) 0.767(4) 0.073(5) Uani 0.3333 1 d . U . B 2
H1AA H 0.5210 0.4659 0.8238 0.088 Uiso 0.3333 1 calc R . . B 2
H1AB H 0.5834 0.5026 0.7312 0.088 Uiso 0.3333 1 calc R . . B 2
C2 C 0.6767(6) 0.4382(3) 0.7621(13) 0.0571(19) Uani 0.6667 1 d . U . A 1
H2A H 0.6697 0.4041 0.7998 0.069 Uiso 0.6667 1 calc R . . A 1
H2B H 0.7199 0.4401 0.6656 0.069 Uiso 0.6667 1 calc R . . A 1
C2A C 0.6349(9) 0.4521(6) 0.913(3) 0.060(4) Uani 0.3333 1 d . U . B 2
H2AA H 0.6275 0.4706 1.0358 0.072 Uiso 0.3333 1 calc R . . B 2
H2AB H 0.6250 0.4179 0.9439 0.072 Uiso 0.3333 1 calc R . . B 2
C3 C 0.6961(7) 0.4677(4) 0.9393(18) 0.064(3) Uani 0.6667 1 d . U . A 1
H3A H 0.7066 0.5014 0.9015 0.076 Uiso 0.6667 1 calc R . . A 1
H3B H 0.6521 0.4672 1.0336 0.076 Uiso 0.6667 1 calc R . . A 1
C3A C 0.7173(11) 0.4571(7) 0.851(3) 0.053(4) Uani 0.3333 1 d . U . B 2
H3AA H 0.7276 0.4903 0.8052 0.064 Uiso 0.3333 1 calc R . . B 2
H3AB H 0.7290 0.4346 0.7427 0.064 Uiso 0.3333 1 calc R . . B 2
C4 C 0.7649(4) 0.4273(2) 1.2124(10) 0.0656(14) Uani 1 1 d . U . . .
H4 H 0.7202 0.4232 1.2936 0.079 Uiso 1 1 calc R . . . .
C5 C 0.8402(3) 0.41629(17) 1.2545(8) 0.0502(11) Uani 1 1 d . U . . .
C6 C 0.8733(4) 0.3965(2) 1.4380(8) 0.0599(14) Uani 1 1 d . . . . .
H6A H 0.9160 0.4178 1.4836 0.072 Uiso 1 1 calc R . . . .
H6B H 0.8320 0.3964 1.5399 0.072 Uiso 1 1 calc R . . . .
C7 C 0.8503(3) 0.31010(19) 1.4253(7) 0.0452(11) Uani 1 1 d . . . . .
C8 C 0.8825(3) 0.26147(18) 1.4162(7) 0.0488(12) Uani 1 1 d D . . . .
C9 C 0.8239(11) 0.2264(5) 1.435(4) 0.051(4) Uani 0.5 1 d D U . C 1
H9 H 0.7705 0.2357 1.4460 0.062 Uiso 0.5 1 calc R . . C 1
C9A C 0.8414(10) 0.2189(5) 1.419(3) 0.050(4) Uani 0.5 1 d D U . C 2
H9A H 0.7858 0.2199 1.4200 0.060 Uiso 0.5 1 calc R . . C 2
C10 C 0.8447(9) 0.1773(5) 1.436(2) 0.054(3) Uani 0.5 1 d D U . C 1
H10 H 0.8051 0.1534 1.4428 0.065 Uiso 0.5 1 calc R . . C 1
C10A C 0.8790(9) 0.1742(5) 1.4208(18) 0.044(3) Uani 0.5 1 d D U . C 2
H10A H 0.8484 0.1458 1.4311 0.053 Uiso 0.5 1 calc R . . C 2
C11 C 0.9244(10) 0.1639(5) 1.4283(18) 0.050(3) Uani 0.5 1 d D U . C 1
C11A C 0.9589(7) 0.1706(5) 1.4080(19) 0.046(3) Uani 0.5 1 d D U . C 2
H11A H 0.9828 0.1398 1.4074 0.055 Uiso 0.5 1 calc R . . C 2
C12 C 0.9806(8) 0.2008(6) 1.407(2) 0.051(3) Uani 0.5 1 d D U . C 1
C12A C 1.0060(7) 0.2120(5) 1.396(2) 0.044(3) Uani 0.5 1 d D U . C 2
C13 C 0.9609(8) 0.2498(6) 1.403(4) 0.049(4) Uani 0.5 1 d D U . C 1
C13A C 0.9676(8) 0.2586(6) 1.400(4) 0.046(4) Uani 0.5 1 d D U . C 2
C14 C 1.0613(8) 0.1916(5) 1.386(2) 0.060(3) Uani 0.5 1 d D U . C 1
H14 H 1.0797 0.1594 1.3833 0.072 Uiso 0.5 1 calc R . . C 1
C14A C 1.0905(7) 0.2073(5) 1.3845(17) 0.045(3) Uani 0.5 1 d D U . C 2
C15 C 1.1138(9) 0.2291(6) 1.369(2) 0.058(3) Uani 0.5 1 d D U . C 1
H15 H 1.1677 0.2213 1.3583 0.070 Uiso 0.5 1 calc R . . C 1
C15A C 1.1340(7) 0.2507(4) 1.3650(18) 0.048(3) Uani 0.5 1 d D U . C 2
H15A H 1.1893 0.2489 1.3514 0.057 Uiso 0.5 1 calc R . . C 2
C16 C 1.0933(9) 0.2776(5) 1.367(2) 0.049(3) Uani 0.5 1 d D U . C 1
H16 H 1.1315 0.3022 1.3537 0.059 Uiso 0.5 1 calc R . . C 1
C16A C 1.0978(9) 0.2962(5) 1.365(3) 0.050(3) Uani 0.5 1 d D U . C 2
H16A H 1.1288 0.3242 1.3489 0.060 Uiso 0.5 1 calc R . . C 2
C17 C 1.0136(9) 0.2883(6) 1.387(3) 0.043(3) Uani 0.5 1 d D U . C 1
C17A C 1.0161(10) 0.3004(7) 1.389(4) 0.049(4) Uani 0.5 1 d D U . C 2
C18 C 0.9891(14) 0.3379(8) 1.385(4) 0.038(3) Uani 0.5 1 d . U . C 1
C18A C 0.9798(16) 0.3472(8) 1.401(5) 0.045(4) Uani 0.5 1 d . U . C 2
O4 O 0.0486(3) 0.41352(19) 0.9802(7) 0.0751(13) Uani 1 1 d . . . . .
H4A H 0.0022 0.4133 1.0210 0.113 Uiso 1 1 calc GR . . . .
O5 O 0.2585(5) 0.3287(3) 0.0333(14) 0.066(2) Uani 0.6667 1 d . . . D 1
O5A O 0.2749(10) 0.3069(6) 0.050(2) 0.053(3) Uani 0.3333 1 d . . . E 2
O6 O 0.4888(6) 0.4061(3) 0.1037(13) 0.077(2) Uani 0.6667 1 d . . . D 1
O6A O 0.4594(9) 0.4248(5) 0.0428(19) 0.059(3) Uani 0.3333 1 d D . . E 2
N6 N 0.2029(3) 0.45333(15) 0.4136(7) 0.0529(11) Uani 1 1 d . . . . .
N7 N 0.2739(3) 0.4640(2) 0.4758(9) 0.0725(15) Uani 1 1 d . . . . .
N8 N 0.3239(3) 0.4488(2) 0.3431(10) 0.0843(18) Uani 1 1 d . . . . .
N9 N 0.3720(3) 0.36546(17) 0.0591(7) 0.0557(11) Uani 1 1 d . . . . .
N10 N 0.6111(6) 0.1889(4) 0.1164(17) 0.055(2) Uani 0.6667 1 d . . . D 1
H10B H 0.6625 0.1881 0.1254 0.067 Uiso 0.6667 1 calc R . . D 1
H10C H 0.5845 0.1620 0.1033 0.067 Uiso 0.6667 1 calc R . . D 1
N10A N 0.5815(12) 0.1759(8) 0.088(4) 0.060(5) Uani 0.3333 1 d . . . E 2
H10D H 0.5670 0.1456 0.0785 0.072 Uiso 0.3333 1 calc R . . E 2
H10E H 0.6315 0.1833 0.0939 0.072 Uiso 0.3333 1 calc R . . E 2
C19 C 0.0551(4) 0.4456(2) 0.8226(10) 0.0636(15) Uani 1 1 d . . . . .
H19A H 0.0594 0.4789 0.8724 0.076 Uiso 1 1 calc R . . . .
H19B H 0.0078 0.4435 0.7391 0.076 Uiso 1 1 calc R . . . .
C20 C 0.1267(3) 0.4331(2) 0.7042(9) 0.0568(13) Uani 1 1 d . . . . .
H20A H 0.1739 0.4360 0.7879 0.068 Uiso 1 1 calc R . . . .
H20B H 0.1230 0.3994 0.6593 0.068 Uiso 1 1 calc R . . . .
C21 C 0.1349(3) 0.4654(2) 0.5309(9) 0.0569(13) Uani 1 1 d . . . . .
H21A H 0.0873 0.4629 0.4489 0.068 Uiso 1 1 calc R . . . .
H21B H 0.1395 0.4990 0.5763 0.068 Uiso 1 1 calc R . . . .
C22 C 0.2070(4) 0.4302(2) 0.2411(8) 0.0615(14) Uani 1 1 d . . . . .
H22 H 0.1646 0.4181 0.1654 0.074 Uiso 1 1 calc R . . . .
C23 C 0.2843(4) 0.4278(2) 0.1981(10) 0.0664(16) Uani 1 1 d . . . . .
C24 C 0.3253(5) 0.4084(3) 0.0220(11) 0.093(3) Uani 1 1 d . . . . .
H24A H 0.2857 0.4008 -0.0794 0.111 Uiso 1 1 calc R . . . .
H24B H 0.3600 0.4337 -0.0316 0.111 Uiso 1 1 calc R . . . .
C25 C 0.4558(16) 0.3676(7) 0.093(3) 0.059(4) Uani 0.6667 1 d . . . D 1
C25A C 0.443(4) 0.3794(18) 0.059(7) 0.059(4) Uani 0.3333 1 d D . . E 2
C26 C 0.4934(6) 0.3208(6) 0.1115(15) 0.052(3) Uani 0.6667 1 d D . . D 1
C26A C 0.5048(11) 0.3444(9) 0.085(3) 0.044(4) Uani 0.3333 1 d D . . E 2
C27 C 0.5746(5) 0.3182(3) 0.1324(12) 0.059(2) Uani 0.6667 1 d D . . D 1
H27 H 0.6041 0.3470 0.1394 0.070 Uiso 0.6667 1 calc R . . D 1
C27A C 0.5826(7) 0.3591(5) 0.108(2) 0.047(3) Uani 0.3333 1 d D . . E 2
H27A H 0.5950 0.3924 0.1087 0.056 Uiso 0.3333 1 calc R . . E 2
C28 C 0.6126(9) 0.2752(5) 0.143(6) 0.051(4) Uani 0.6667 1 d D . . D 1
H28 H 0.6675 0.2750 0.1652 0.062 Uiso 0.6667 1 calc R . . D 1
C28A C 0.6430(9) 0.3248(5) 0.130(2) 0.052(4) Uani 0.3333 1 d D . . E 2
H28A H 0.6956 0.3348 0.1505 0.062 Uiso 0.3333 1 calc R . . E 2
C29 C 0.5733(5) 0.2311(3) 0.1225(11) 0.0491(18) Uani 0.6667 1 d D . . D 1
C29A C 0.6245(18) 0.2761(9) 0.122(14) 0.051(4) Uani 0.3333 1 d D . . E 2
H29A H 0.6654 0.2530 0.1281 0.062 Uiso 0.3333 1 calc R . . E 2
C30 C 0.4892(4) 0.2324(3) 0.1098(10) 0.0437(16) Uani 0.6667 1 d D . . D 1
C30A C 0.5465(9) 0.2607(5) 0.105(2) 0.046(3) Uani 0.3333 1 d D U . E 2
C31 C 0.4511(8) 0.2770(3) 0.0999(11) 0.0452(19) Uani 0.6667 1 d D . . D 1
C31A C 0.4852(12) 0.2950(8) 0.089(3) 0.042(4) Uani 0.3333 1 d D U . E 2
C32 C 0.4445(6) 0.1904(5) 0.106(4) 0.046(3) Uani 0.6667 1 d D . . D 1
H32 H 0.4702 0.1603 0.1159 0.055 Uiso 0.6667 1 calc R . . D 1
C32A C 0.5267(11) 0.2111(6) 0.093(2) 0.050(3) Uani 0.3333 1 d D U . E 2
C33 C 0.3631(4) 0.1916(3) 0.0885(11) 0.0462(16) Uani 0.6667 1 d D . . D 1
H33 H 0.3335 0.1627 0.0867 0.055 Uiso 0.6667 1 calc R . . D 1
C33A C 0.4476(12) 0.1978(10) 0.083(9) 0.046(3) Uani 0.3333 1 d D U . E 2
H33A H 0.4343 0.1647 0.0771 0.055 Uiso 0.3333 1 calc R . . E 2
C34 C 0.3258(5) 0.2362(3) 0.0734(10) 0.0487(17) Uani 0.6667 1 d D . . D 1
H34 H 0.2705 0.2377 0.0593 0.058 Uiso 0.6667 1 calc R . . D 1
C34A C 0.3873(9) 0.2325(5) 0.082(2) 0.046(3) Uani 0.3333 1 d D U . E 2
H34A H 0.3341 0.2225 0.0829 0.055 Uiso 0.3333 1 calc R . . E 2
C35 C 0.3688(6) 0.2776(3) 0.0789(13) 0.048(2) Uani 0.6667 1 d D . . D 1
C35A C 0.4051(16) 0.2810(6) 0.079(3) 0.040(4) Uani 0.3333 1 d D U . E 2
C36 C 0.330(2) 0.3247(14) 0.059(6) 0.052(4) Uani 0.6667 1 d . . . D 1
C36A C 0.345(5) 0.317(3) 0.059(14) 0.052(4) Uani 0.3333 1 d D . . E 2
O7 O 0.5000 0.5000 0.3036(13) 0.097(2) Uani 1 2 d DS T P . .
H7A H 0.4781 0.4765 0.2403 0.146 Uiso 0.5 1 d DG . . . .
H7B H 0.5008 0.5254 0.2297 0.146 Uiso 0.5 1 d DG . . . .

loop_
_atom_site_aniso_label
_atom_site_aniso_U_11
_atom_site_aniso_U_22
_atom_site_aniso_U_33
_atom_site_aniso_U_23
_atom_site_aniso_U_13
_atom_site_aniso_U_12
O1 0.056(3) 0.072(4) 0.060(3) 0.008(3) -0.005(3) 0.007(3)
O1A 0.104(13) 0.070(9) 0.100(10) 0.003(9) -0.034(9) 0.035(9)
O2 0.049(2) 0.077(3) 0.061(2) 0.015(2) 0.0044(18) 0.0022(18)
O3 0.049(7) 0.058(6) 0.063(3) 0.002(6) -0.008(4) -0.002(5)
O3A 0.049(7) 0.058(6) 0.063(3) 0.002(6) -0.008(4) -0.002(5)
N1 0.063(3) 0.061(3) 0.091(3) 0.020(3) -0.018(2) -0.008(2)
N2 0.067(3) 0.069(3) 0.072(3) 0.019(2) -0.011(2) -0.013(2)
N3 0.057(2) 0.059(2) 0.056(2) 0.003(2) -0.0030(18) -0.0015(18)
N4 0.050(2) 0.053(2) 0.0368(19) -0.0025(18) -0.0017(18) 0.0008(18)
N5 0.032(5) 0.034(5) 0.053(7) -0.012(5) -0.001(5) 0.005(4)
N5A 0.065(5) 0.067(5) 0.104(7) 0.015(5) -0.008(5) 0.000(4)
C1 0.062(5) 0.065(6) 0.059(4) 0.014(4) -0.001(3) 0.002(4)
C1A 0.057(8) 0.067(9) 0.096(10) 0.006(8) -0.017(8) 0.012(7)
C2 0.067(5) 0.048(4) 0.057(4) 0.003(3) -0.008(3) 0.009(3)
C2A 0.040(7) 0.058(8) 0.081(9) 0.018(7) -0.002(6) 0.002(5)
C3 0.067(6) 0.059(5) 0.064(5) -0.003(4) -0.004(4) 0.016(5)
C3A 0.044(7) 0.051(10) 0.064(11) 0.011(8) -0.004(7) 0.003(6)
C4 0.058(3) 0.055(3) 0.084(3) 0.012(3) 0.001(2) 0.003(2)
C5 0.056(3) 0.041(2) 0.054(2) -0.004(2) -0.0015(19) 0.000(2)
C6 0.080(4) 0.052(3) 0.048(3) -0.009(2) -0.003(3) 0.002(3)
C7 0.045(3) 0.058(3) 0.032(2) 0.004(2) 0.0001(19) 0.001(2)
C8 0.059(3) 0.055(3) 0.033(2) -0.001(2) -0.004(2) 0.000(2)
C9 0.068(9) 0.051(6) 0.035(7) -0.006(5) 0.005(7) 0.009(5)
C9A 0.057(7) 0.054(7) 0.038(8) -0.005(5) -0.014(6) -0.001(5)
C10 0.063(6) 0.053(6) 0.047(6) -0.012(4) -0.006(5) 0.010(5)
C10A 0.046(6) 0.049(5) 0.038(5) 0.000(4) -0.004(5) -0.009(4)
C11 0.061(6) 0.056(5) 0.034(5) -0.011(4) -0.004(5) 0.012(5)
C11A 0.047(5) 0.052(5) 0.040(5) 0.008(4) -0.005(4) -0.008(4)
C12 0.062(6) 0.054(5) 0.035(6) -0.005(4) -0.008(5) 0.012(4)
C12A 0.045(5) 0.053(5) 0.033(5) 0.005(4) -0.004(4) -0.008(4)
C13 0.058(6) 0.057(5) 0.032(9) -0.004(4) -0.011(5) 0.011(4)
C13A 0.055(5) 0.055(6) 0.028(8) 0.003(4) -0.004(5) -0.002(4)
C14 0.064(6) 0.064(6) 0.051(6) -0.003(5) -0.006(5) 0.012(4)
C14A 0.046(5) 0.048(6) 0.041(5) 0.006(5) -0.005(4) -0.007(4)
C15 0.055(6) 0.063(7) 0.058(7) -0.001(6) -0.007(5) 0.017(4)
C15A 0.050(5) 0.046(5) 0.047(6) 0.002(4) 0.000(4) -0.007(4)
C16 0.049(5) 0.063(7) 0.036(6) 0.000(6) -0.007(4) 0.016(4)
C16A 0.056(5) 0.051(6) 0.042(6) 0.000(5) 0.002(4) -0.004(4)
C17 0.048(5) 0.055(6) 0.028(7) -0.004(5) -0.009(4) 0.015(4)
C17A 0.053(5) 0.055(6) 0.039(8) -0.003(5) 0.002(4) -0.004(4)
C18 0.037(6) 0.053(7) 0.025(8) -0.002(5) -0.005(5) 0.008(4)
C18A 0.051(7) 0.054(7) 0.030(7) -0.006(5) 0.002(6) -0.003(4)
O4 0.069(3) 0.096(3) 0.060(2) 0.001(2) 0.010(2) -0.017(2)
O5 0.061(5) 0.076(6) 0.062(4) -0.019(5) -0.004(3) 0.025(4)
O5A 0.048(9) 0.061(9) 0.050(7) -0.012(7) 0.004(6) 0.006(7)
O6 0.099(7) 0.053(5) 0.080(5) 0.000(4) 0.006(5) 0.006(4)
O6A 0.077(9) 0.047(7) 0.052(7) 0.002(6) 0.019(7) -0.005(6)
N6 0.056(3) 0.043(2) 0.060(3) -0.005(2) 0.005(2) 0.0000(19)
N7 0.055(3) 0.081(3) 0.082(4) -0.032(3) 0.003(3) 0.006(3)
N8 0.057(3) 0.095(4) 0.100(5) -0.024(4) 0.012(3) 0.017(3)
N9 0.059(3) 0.060(3) 0.049(2) -0.005(2) 0.006(2) 0.012(2)
N10 0.050(6) 0.066(7) 0.051(5) 0.006(4) 0.001(5) 0.009(4)
N10A 0.049(12) 0.059(11) 0.073(13) 0.015(10) 0.003(10) -0.005(8)
C19 0.062(4) 0.060(3) 0.069(3) -0.011(3) 0.007(3) -0.005(3)
C20 0.055(3) 0.053(3) 0.062(3) 0.000(3) 0.001(3) -0.004(2)
C21 0.054(3) 0.051(3) 0.067(3) -0.002(3) 0.007(3) 0.002(2)
C22 0.080(4) 0.053(3) 0.052(3) -0.004(2) 0.001(3) 0.001(3)
C23 0.086(5) 0.050(3) 0.063(3) -0.004(3) 0.003(3) 0.020(3)
C24 0.131(7) 0.083(5) 0.065(4) 0.014(4) 0.022(4) 0.061(5)
C25 0.071(12) 0.060(12) 0.045(9) -0.008(7) 0.007(7) 0.009(10)
C25A 0.071(12) 0.060(12) 0.045(9) -0.008(7) 0.007(7) 0.009(10)
C26 0.059(6) 0.063(8) 0.033(5) 0.006(7) 0.007(4) 0.009(6)
C26A 0.049(11) 0.057(12) 0.027(8) 0.009(9) 0.008(7) 0.007(10)
C27 0.066(6) 0.062(5) 0.048(4) 0.001(4) 0.005(4) -0.002(4)
C27A 0.050(9) 0.046(8) 0.045(8) 0.000(7) -0.008(7) -0.009(6)
C28 0.045(6) 0.065(3) 0.043(10) 0.000(3) 0.008(7) 0.003(3)
C28A 0.048(9) 0.056(9) 0.051(9) -0.004(7) -0.008(7) -0.002(7)
C29 0.048(4) 0.058(5) 0.041(4) 0.008(4) -0.002(3) 0.011(4)
C29A 0.045(6) 0.065(3) 0.043(10) 0.000(3) 0.008(7) 0.003(3)
C30 0.048(4) 0.059(4) 0.025(3) -0.003(3) 0.007(3) -0.002(4)
C30A 0.052(6) 0.054(6) 0.033(6) 0.002(5) 0.004(5) 0.008(4)
C31 0.056(6) 0.051(5) 0.029(3) -0.005(3) 0.006(5) 0.007(5)
C31A 0.048(7) 0.048(7) 0.031(8) 0.001(6) 0.008(5) 0.001(5)
C32 0.062(3) 0.049(4) 0.027(7) 0.003(5) 0.003(3) 0.009(3)
C32A 0.063(5) 0.054(6) 0.034(7) 0.001(5) 0.003(5) 0.008(4)
C33 0.052(4) 0.051(4) 0.036(3) -0.004(3) 0.004(3) 0.000(3)
C33A 0.062(3) 0.049(4) 0.027(7) 0.003(5) 0.003(3) 0.009(3)
C34 0.045(4) 0.064(5) 0.037(4) -0.008(3) 0.000(3) 0.013(3)
C34A 0.057(5) 0.043(5) 0.037(7) 0.003(4) 0.008(5) 0.000(4)
C35 0.047(5) 0.068(6) 0.030(4) -0.012(4) 0.004(4) 0.009(5)
C35A 0.047(7) 0.039(5) 0.033(8) 0.003(4) 0.005(6) 0.003(4)
C36 0.060(16) 0.057(14) 0.037(3) -0.006(8) 0.000(8) 0.009(6)
C36A 0.060(16) 0.057(14) 0.037(3) -0.006(8) 0.000(8) 0.009(6)
O7 0.135(7) 0.053(3) 0.103(5) 0.000 0.000 -0.005(4)

loop_
_atom_type_symbol
_atom_type_description
_atom_type_scat_dispersion_real
_atom_type_scat_dispersion_imag
_atom_type_scat_source
C C 0.0181 0.0091 'International Tables Vol C Tables 4.2.6.8 and 6.1.1.4'
H H 0.0000 0.0000 'International Tables Vol C Tables 4.2.6.8 and 6.1.1.4'
N N 0.0311 0.0180 'International Tables Vol C Tables 4.2.6.8 and 6.1.1.4'
O O 0.0492 0.0322 'International Tables Vol C Tables 4.2.6.8 and 6.1.1.4'

loop_
_geom_angle_atom_site_label_1
_geom_angle_atom_site_label_2
_geom_angle_atom_site_label_3
_geom_angle
C1 O1 H1 109.5
C1A O1A H1A 109.5
N2 N1 C3 128.6(7)
N2 N1 C3A 104.5(9)
N2 N1 C4 110.5(5)
C4 N1 C3 120.5(7)
C4 N1 C3A 143.3(9)
N3 N2 N1 107.2(5)
N2 N3 C5 108.9(5)
C6 N4 C18 122.6(10)
C7 N4 C6 117.3(5)
C7 N4 C18 120.0(10)
C18A N4 C6 112.5(11)
C18A N4 C7 130.1(11)
H5A N5 H5B 120.0
C11 N5 H5A 120.0
C11 N5 H5B 120.0
H5AA N5A H5AB 120.0
C14A N5A H5AA 120.0
C14A N5A H5AB 120.0
O1 C1 H1B 110.0
O1 C1 H1C 110.0
O1 C1 C2 108.3(10)
H1B C1 H1C 108.4
C2 C1 H1B 110.0
C2 C1 H1C 110.0
O1A C1A H1AA 110.0
O1A C1A H1AB 110.0
O1A C1A C2A 108.3(18)
H1AA C1A H1AB 108.4
C2A C1A H1AA 110.0
C2A C1A H1AB 110.0
C1 C2 H2A 110.0
C1 C2 H2B 110.0
H2A C2 H2B 108.4
C3 C2 C1 108.6(9)
C3 C2 H2A 110.0
C3 C2 H2B 110.0
C1A C2A H2AA 108.4
C1A C2A H2AB 108.4
H2AA C2A H2AB 107.4
C3A C2A C1A 115.7(17)
C3A C2A H2AA 108.4
C3A C2A H2AB 108.4
N1 C3 C2 106.5(8)
N1 C3 H3A 110.4
N1 C3 H3B 110.4
C2 C3 H3A 110.4
C2 C3 H3B 110.4
H3A C3 H3B 108.6
N1 C3A H3AA 110.4
N1 C3A H3AB 110.4
C2A C3A N1 106.7(16)
C2A C3A H3AA 110.4
C2A C3A H3AB 110.4
H3AA C3A H3AB 108.6
N1 C4 H4 127.7
C5 C4 N1 104.7(6)
C5 C4 H4 127.7
N3 C5 C6 122.5(5)
C4 C5 N3 108.6(5)
C4 C5 C6 128.9(6)
N4 C6 C5 113.8(4)
N4 C6 H6A 108.8
N4 C6 H6B 108.8
C5 C6 H6A 108.8
C5 C6 H6B 108.8
H6A C6 H6B 107.7
O2 C7 N4 119.2(5)
O2 C7 C8 124.1(5)
N4 C7 C8 116.7(4)
C9 C8 C7 111.9(8)
C9A C8 C7 127.3(9)
C9A C8 C13A 117.4(11)
C13 C8 C7 125.8(8)
C13 C8 C9 122.2(12)
C13A C8 C7 115.3(8)
C8 C9 H9 120.2
C8 C9 C10 119.6(14)
C10 C9 H9 120.2
C8 C9A H9A 118.9
C8 C9A C10A 122.2(13)
C10A C9A H9A 118.9
C9 C10 H10 120.1
C11 C10 C9 119.9(14)
C11 C10 H10 120.1
C9A C10A H10A 119.3
C11A C10A C9A 121.4(11)
C11A C10A H10A 119.3
N5 C11 C10 117.7(13)
N5 C11 C12 124.5(13)
C10 C11 C12 117.7(11)
C10A C11A H11A 119.6
C10A C11A C12A 120.8(11)
C12A C11A H11A 119.6
C13 C12 C11 123.1(12)
C13 C12 C14 114.2(13)
C14 C12 C11 122.7(13)
C11A C12A C13A 118.1(11)
C11A C12A C14A 119.9(11)
C14A C12A C13A 121.9(10)
C8 C13 C12 117.4(13)
C8 C13 C17 116.4(12)
C12 C13 C17 126.1(12)
C12A C13A C8 120.0(12)
C17A C13A C8 122.4(12)
C17A C13A C12A 117.7(12)
C12 C14 H14 119.8
C15 C14 C12 120.3(12)
C15 C14 H14 119.8
N5A C14A C12A 122.2(12)
N5A C14A C15A 121.2(11)
C15A C14A C12A 116.6(10)
C14 C15 H15 117.6
C14 C15 C16 124.8(13)
C16 C15 H15 117.6
C14A C15A H15A 118.9
C16A C15A C14A 122.2(11)
C16A C15A H15A 118.9
C15 C16 H16 121.7
C15 C16 C17 116.7(14)
C17 C16 H16 121.7
C15A C16A H16A 119.7
C15A C16A C17A 120.6(12)
C17A C16A H16A 119.7
C13 C17 C18 123.1(14)
C16 C17 C13 117.9(13)
C16 C17 C18 119.0(14)
C13A C17A C18A 118.9(15)
C16A C17A C13A 120.7(14)
C16A C17A C18A 120.4(14)
O3 C18 N4 117.0(16)
O3 C18 C17 125.1(17)
C17 C18 N4 117.5(18)
O3A C18A N4 121.8(18)
O3A C18A C17A 121.5(19)
N4 C18A C17A 116.6(19)
C19 O4 H4A 109.5
N7 N6 C21 120.4(5)
N7 N6 C22 110.1(5)
C22 N6 C21 129.5(5)
N8 N7 N6 107.6(5)
N7 N8 C23 108.9(6)
C25 N9 C24 122.2(9)
C25A N9 C24 106(2)
C25A N9 C36A 127(4)
C36 N9 C24 113.8(11)
C36 N9 C25 124.0(12)
C36A N9 C24 127(3)
H10B N10 H10C 120.0
C29 N10 H10B 120.0
C29 N10 H10C 120.0
H10D N10A H10E 120.0
C32A N10A H10D 120.0
C32A N10A H10E 120.0
O4 C19 H19A 109.8
O4 C19 H19B 109.8
O4 C19 C20 109.2(5)
H19A C19 H19B 108.3
C20 C19 H19A 109.8
C20 C19 H19B 109.8
C19 C20 H20A 109.4
C19 C20 H20B 109.4
H20A C20 H20B 108.0
C21 C20 C19 111.2(5)
C21 C20 H20A 109.4
C21 C20 H20B 109.4
N6 C21 C20 111.9(4)
N6 C21 H21A 109.2
N6 C21 H21B 109.2
C20 C21 H21A 109.2
C20 C21 H21B 109.2
H21A C21 H21B 107.9
N6 C22 H22 127.4
N6 C22 C23 105.2(6)
C23 C22 H22 127.4
N8 C23 C22 108.2(6)
N8 C23 C24 121.2(7)
C22 C23 C24 130.5(7)
N9 C24 C23 114.4(5)
N9 C24 H24A 108.7
N9 C24 H24B 108.7
C23 C24 H24A 108.7
C23 C24 H24B 108.7
H24A C24 H24B 107.6
O6 C25 N9 120.3(11)
O6 C25 C26 125(2)
N9 C25 C26 114.3(19)
O6A C25A C26A 121(6)
N9 C25A O6A 120(4)
N9 C25A C26A 119(4)
C27 C26 C25 119.6(15)
C27 C26 C31 117.7(12)
C31 C26 C25 122.6(14)
C27A C26A C25A 120(4)
C27A C26A C31A 121(2)
C31A C26A C25A 119(3)
C26 C27 H27 119.2
C28 C27 C26 121.6(11)
C28 C27 H27 119.2
C26A C27A H27A 119.8
C26A C27A C28A 120.4(16)
C28A C27A H27A 119.8
C27 C28 H28 118.8
C27 C28 C29 122.3(13)
C29 C28 H28 118.8
C27A C28A H28A 120.4
C29A C28A C27A 119.3(19)
C29A C28A H28A 120.4
N10 C29 C28 122.6(10)
N10 C29 C30 120.0(9)
C28 C29 C30 117.4(9)
C28A C29A H29A 119.5
C28A C29A C30A 121(3)
C30A C29A H29A 119.5
C31 C30 C29 119.1(8)
C32 C30 C29 121.7(9)
C32 C30 C31 119.1(9)
C29A C30A C31A 120(2)
C29A C30A C32A 121.7(18)
C31A C30A C32A 118.2(17)
C30 C31 C26 121.5(12)
C30 C31 C35 118.5(10)
C35 C31 C26 120.0(9)
C26A C31A C30A 119(2)
C26A C31A C35A 119.6(14)
C30A C31A C35A 122(2)
C30 C32 H32 119.1
C30 C32 C33 121.7(10)
C33 C32 H32 119.1
N10A C32A C30A 122.7(17)
N10A C32A C33A 118.2(17)
C33A C32A C30A 119(2)
C32 C33 H33 120.6
C32 C33 C34 118.7(8)
C34 C33 H33 120.6
C32A C33A H33A 119.3
C32A C33A C34A 121(2)
C34A C33A H33A 119.3
C33 C34 H34 119.9
C35 C34 C33 120.2(7)
C35 C34 H34 119.9
C33A C34A H34A 119.7
C35A C34A C33A 121(2)
C35A C34A H34A 119.7
C31 C35 C36 118(2)
C34 C35 C31 121.7(9)
C34 C35 C36 121(2)
C31A C35A C36A 120(5)
C34A C35A C31A 119(2)
C34A C35A C36A 121(5)
O5 C36 N9 116.6(19)
O5 C36 C35 122(4)
N9 C36 C35 121(3)
O5A C36A N9 122(4)
O5A C36A C35A 124(8)
C35A C36A N9 115(7)
H7A O7 H7B 109.4

loop_
_geom_bond_atom_site_label_1
_geom_bond_atom_site_label_2
_geom_bond_distance
O1 H1 0.8400
O1 C1 1.443(15)
O1A H1A 0.8400
O1A C1A 1.44(3)
O2 C7 1.217(6)
O3 C18 1.21(2)
O3A C18A 1.25(2)
N1 N2 1.343(8)
N1 C3 1.490(11)
N1 C3A 1.52(2)
N1 C4 1.357(9)
N2 N3 1.305(7)
N3 C5 1.362(7)
N4 C6 1.455(7)
N4 C7 1.400(7)
N4 C18 1.50(2)
N4 C18A 1.30(3)
N5 H5A 0.8800
N5 H5B 0.8800
N5 C11 1.358(17)
N5A H5AA 0.8800
N5A H5AB 0.8800
N5A C14A 1.343(15)
C1 H1B 0.9900
C1 H1C 0.9900
C1 C2 1.501(14)
C1A H1AA 0.9900
C1A H1AB 0.9900
C1A C2A 1.51(3)
C2 H2A 0.9900
C2 H2B 0.9900
C2 C3 1.499(14)
C2A H2AA 0.9900
C2A H2AB 0.9900
C2A C3A 1.48(2)
C3 H3A 0.9900
C3 H3B 0.9900
C3A H3AA 0.9900
C3A H3AB 0.9900
C4 H4 0.9500
C4 C5 1.353(8)
C5 C6 1.481(8)
C6 H6A 0.9900
C6 H6B 0.9900
C7 C8 1.463(7)
C8 C9 1.403(15)
C8 C9A 1.378(14)
C8 C13 1.381(14)
C8 C13A 1.460(14)
C9 H9 0.9500
C9 C10 1.413(14)
C9A H9A 0.9500
C9A C10A 1.398(15)
C10 H10 0.9500
C10 C11 1.413(15)
C10A H10A 0.9500
C10A C11A 1.371(14)
C11 C12 1.414(15)
C11A H11A 0.9500
C11A C12A 1.408(13)
C12 C13 1.403(14)
C12 C14 1.408(15)
C12A C13A 1.455(14)
C12A C14A 1.450(14)
C13 C17 1.406(15)
C13A C17A 1.430(14)
C14 H14 0.9500
C14 C15 1.380(15)
C14A C15A 1.423(13)
C15 H15 0.9500
C15 C16 1.397(15)
C15A H15A 0.9500
C15A C16A 1.409(14)
C16 H16 0.9500
C16 C17 1.398(14)
C16A H16A 0.9500
C16A C17A 1.410(15)
C17 C18 1.442(19)
C17A C18A 1.45(2)
O4 H4A 0.8400
O4 C19 1.402(8)
O5 C36 1.24(4)
O5A C36A 1.22(11)
O6 C25 1.21(3)
O6A C25A 1.30(6)
N6 N7 1.318(7)
N6 C21 1.449(7)
N6 C22 1.344(7)
N7 N8 1.315(8)
N8 C23 1.333(9)
N9 C24 1.460(7)
N9 C25 1.45(3)
N9 C25A 1.28(7)
N9 C36 1.34(5)
N9 C36A 1.44(11)
N10 H10B 0.8800
N10 H10C 0.8800
N10 C29 1.341(14)
N10A H10D 0.8800
N10A H10E 0.8800
N10A C32A 1.35(3)
C19 H19A 0.9900
C19 H19B 0.9900
C19 C20 1.507(8)
C20 H20A 0.9900
C20 H20B 0.9900
C20 C21 1.492(8)
C21 H21A 0.9900
C21 H21B 0.9900
C22 H22 0.9500
C22 C23 1.354(9)
C23 C24 1.492(9)
C24 H24A 0.9900
C24 H24B 0.9900
C25 C26 1.458(19)
C25A C26A 1.44(4)
C26 C27 1.394(12)
C26 C31 1.421(13)
C26A C27A 1.400(17)
C26A C31A 1.415(17)
C27 H27 0.9500
C27 C28 1.365(15)
C27A H27A 0.9500
C27A C28A 1.414(16)
C28 H28 0.9500
C28 C29 1.405(13)
C28A H28A 0.9500
C28A C29A 1.39(2)
C29 C30 1.439(10)
C29A H29A 0.9500
C29A C30A 1.41(2)
C30 C31 1.404(11)
C30 C32 1.395(13)
C30A C31A 1.422(16)
C30A C32A 1.426(16)
C31 C35 1.413(11)
C31A C35A 1.423(18)
C32 H32 0.9500
C32 C33 1.397(12)
C32A C33A 1.401(19)
C33 H33 0.9500
C33 C34 1.399(10)
C33A H33A 0.9500
C33A C34A 1.41(2)
C34 H34 0.9500
C34 C35 1.368(12)
C34A H34A 0.9500
C34A C35A 1.384(16)
C35 C36 1.47(2)
C35A C36A 1.44(4)
O7 H7A 0.8695
O7 H7B 0.8699

loop_
_twin_individual_id
_twin_individual_mass_fraction_refined
1 0.5(6)
2 0.5(6)
